data_7012062
loop_
_publ_author_name
'Cole, Sarah C.'
'Coles, Martyn P.'
'Hitchcock, Peter B.'

_publ_section_title
;
 Transition-metal imido-boroxide complexes: a structural and
 spectroscopic investigation of the influence of boron
;
_journal_issue 22
_journal_name_full 'Journal of the Chemical Society, Dalton Transactions'
_journal_page_first 4168
_journal_paper_doi 10.1039/b207277g
_journal_year 2002
_chemical_compound_source 'synthesis as described'
_chemical_formula_moiety '(C50 H63 B2 N3 O1 Ti1).1/2(C6 H14)''
_chemical_formula_sum 'C53 H70 B2 N3 O2 Ti'
_chemical_formula_weight 850.64
_chemical_name_common '[Ti(NtBu)(py)(OBMes2)2].1/2(hexane)'
_space_group_IT_number 2
_symmetry_cell_setting triclinic
_symmetry_Int_Tables_number 2
_symmetry_space_group_name_Hall '-P 1'
_symmetry_space_group_name_H-M 'P -1'
_atom_sites_solution_hydrogens geom
_atom_sites_solution_primary direct
_atom_sites_solution_secondary difmap
_audit_conform_dict_location ftp://ftp.iucr.org/pub/cif_core.dic
_audit_conform_dict_name cif_core.dic
_audit_conform_dict_version 2.2
_audit_creation_date 2002-01-11T16:10:35-00:00
_audit_creation_method 'WinGX routine CIF_UPDATE'
_cell_angle_alpha 93.029(3)
_cell_angle_beta 98.130(2)
_cell_angle_gamma 91.726(3)
_cell_formula_units_Z 2
_cell_length_a 11.7856(6)
_cell_length_b 11.9638(4)
_cell_length_c 17.5685(9)
_cell_measurement_reflns_used 8348
_cell_measurement_temperature 173(2)
_cell_measurement_theta_max 25.028
_cell_measurement_theta_min 4.076
_cell_measurement_wavelength 0.71073
_cell_volume 2447.1(2)
_computing_cell_refinement 'HKL Scalepack (Otwinowski & Minor 1997)'
_computing_data_reduction 'HKL Denzo and Scalepack (Otwinowski & Minor 1997)'
_computing_molecular_graphics 'Ortep-3 for Windows (Farrugia, 1997)'
_computing_publication_material 'WinGX publication routines (Farrugia, 1999)'
_computing_structure_refinement 'SHELXL-97 (Sheldrick, 1997)'
_computing_structure_solution 'SHELXS-97 (Sheldrick, 1997)'
_diffrn_ambient_temperature 173(2)
_diffrn_measured_fraction_theta_full 0.991
_diffrn_measured_fraction_theta_max 0.991
_diffrn_measurement_device KappaCCD
_diffrn_measurement_method CCD
_diffrn_radiation_monochromator graphite
_diffrn_radiation_probe x-ray
_diffrn_radiation_type MoK\a
_diffrn_radiation_wavelength 0.71073
_diffrn_reflns_av_R_equivalents 0.0434
_diffrn_reflns_av_unetI/netI 0.0727
_diffrn_reflns_limit_h_max 13
_diffrn_reflns_limit_h_min -14
_diffrn_reflns_limit_k_max 11
_diffrn_reflns_limit_k_min -14
_diffrn_reflns_limit_l_max 20
_diffrn_reflns_limit_l_min -20
_diffrn_reflns_number 14981
_diffrn_reflns_theta_full 25.01
_diffrn_reflns_theta_max 25.01
_diffrn_reflns_theta_min 4.12
_exptl_absorpt_coefficient_mu 0.217
_exptl_absorpt_correction_T_max 0.964
_exptl_absorpt_correction_T_min 0.922
_exptl_absorpt_correction_type multi-scan
_exptl_absorpt_process_details
;
[c.f. r.h. blessing, acta cryst. (1995), a51, 33-38]
;
_exptl_crystal_colour colourless
_exptl_crystal_density_diffrn 1.154
_exptl_crystal_density_method 'not measured'
_exptl_crystal_description prism
_exptl_crystal_F_000 914
_exptl_crystal_size_max 0.3
_exptl_crystal_size_mid 0.25
_exptl_crystal_size_min 0.25
_refine_diff_density_max 0.765
_refine_diff_density_min -0.577
_refine_diff_density_rms 0.057
_refine_ls_extinction_method none
_refine_ls_goodness_of_fit_ref 1.018
_refine_ls_hydrogen_treatment 'riding mode'
_refine_ls_matrix_type full
_refine_ls_number_parameters 565
_refine_ls_number_reflns 8545
_refine_ls_number_restraints 4
_refine_ls_restrained_S_all 1.04
_refine_ls_R_factor_all 0.0902
_refine_ls_R_factor_gt 0.0619
_refine_ls_shift/su_max 0.003
_refine_ls_shift/su_mean 0
_refine_ls_structure_factor_coef Fsqd
_refine_ls_weighting_details 'calc w=1/[\s^2^(Fo^2^)+(0.0671P)^2^+2.4260P] where P=(Fo^2^+2Fc^2^)/3'
_refine_ls_weighting_scheme calc
_refine_ls_wR_factor_gt 0.1463
_refine_ls_wR_factor_ref 0.1624
_reflns_number_gt 6318
_reflns_number_total 8545
_reflns_threshold_expression >2sigma(I)
_cod_data_source_file b207277g.txt
_cod_data_source_block (4)jan702
_cod_original_cell_volume 2447.07(19)
_cod_original_sg_symbol_H-M P-1
_cod_database_code 7012062

loop_
_symmetry_equiv_pos_as_xyz
'x, y, z'
'-x, -y, -z'

loop_
_atom_site_label
_atom_site_type_symbol
_atom_site_fract_x
_atom_site_fract_y
_atom_site_fract_z
_atom_site_U_iso_or_equiv
_atom_site_adp_type
_atom_site_occupancy
_atom_site_symmetry_multiplicity
_atom_site_calc_flag
_atom_site_refinement_flags
_atom_site_disorder_assembly
_atom_site_disorder_group
Ti Ti 0.77583(4) 0.28631(4) 0.18370(3) 0.02379(16) Uani 1 1 d . . .
O1 O 0.89814(17) 0.38902(16) 0.23009(12) 0.0286(5) Uani 1 1 d . . .
O2 O 0.68288(17) 0.17387(15) 0.22391(12) 0.0277(5) Uani 1 1 d . . .
N1 N 0.6527(2) 0.41561(19) 0.21381(14) 0.0252(5) Uani 1 1 d . . .
N2 N 0.9096(2) 0.1582(2) 0.18048(17) 0.0365(7) Uani 1 1 d . . .
N3 N 0.7381(2) 0.3012(2) 0.08750(14) 0.0292(6) Uani 1 1 d . . .
C1 C 0.6817(3) 0.5245(2) 0.2130(2) 0.0353(8) Uani 1 1 d . . .
H1 H 0.7596 0.5453 0.2111 0.042 Uiso 1 1 calc R . .
C2 C 0.6040(3) 0.6075(3) 0.2148(2) 0.0422(9) Uani 1 1 d . . .
H2 H 0.6281 0.6838 0.2137 0.051 Uiso 1 1 calc R . .
C3 C 0.4915(3) 0.5790(3) 0.2181(2) 0.0420(9) Uani 1 1 d . . .
H3 H 0.4361 0.635 0.2186 0.05 Uiso 1 1 calc R . .
C4 C 0.4599(3) 0.4679(3) 0.2206(2) 0.0406(8) Uani 1 1 d . . .
H4 H 0.3827 0.4457 0.2238 0.049 Uiso 1 1 calc R . .
C5 C 0.5431(3) 0.3891(2) 0.21845(19) 0.0323(7) Uani 1 1 d . . .
H5 H 0.5212 0.3124 0.2204 0.039 Uiso 1 1 calc R . .
C6 C 0.9530(3) 0.1277(3) 0.1166(3) 0.0566(11) Uani 1 1 d . . .
H6 H 0.9245 0.1609 0.0701 0.068 Uiso 1 1 calc R . .
C7 C 1.0374(4) 0.0502(4) 0.1150(4) 0.0776(16) Uani 1 1 d . . .
H7 H 1.0668 0.0316 0.0685 0.093 Uiso 1 1 calc R . .
C8 C 1.0772(4) 0.0013(4) 0.1804(4) 0.0851(19) Uani 1 1 d . . .
H8 H 1.1337 -0.0537 0.1802 0.102 Uiso 1 1 calc R . .
C9 C 1.0361(4) 0.0312(4) 0.2466(4) 0.0739(15) Uani 1 1 d . . .
H9 H 1.0643 -0.0012 0.2934 0.089 Uiso 1 1 calc R . .
C10 C 0.9517(3) 0.1105(3) 0.2445(3) 0.0525(10) Uani 1 1 d . . .
H10 H 0.923 0.1314 0.2908 0.063 Uiso 1 1 calc R . .
C11 C 1.0190(2) 0.5310(2) 0.32205(17) 0.0261(6) Uani 1 1 d . . .
C12 C 1.0987(3) 0.6219(3) 0.32109(18) 0.0318(7) Uani 1 1 d . . .
C13 C 1.1023(3) 0.7128(3) 0.37513(19) 0.0345(8) Uani 1 1 d . . .
H13 H 1.1556 0.7733 0.3731 0.041 Uiso 1 1 calc R . .
C14 C 1.0310(3) 0.7175(3) 0.43132(18) 0.0342(7) Uani 1 1 d . . .
C15 C 0.9561(3) 0.6270(3) 0.43349(18) 0.0349(7) Uani 1 1 d . . .
H15 H 0.908 0.6276 0.4726 0.042 Uiso 1 1 calc R . .
C16 C 0.9480(3) 0.5348(2) 0.38057(17) 0.0289(7) Uani 1 1 d . . .
C17 C 1.1819(3) 0.6253(3) 0.2635(2) 0.0463(9) Uani 1 1 d . . .
H17A H 1.2096 0.7027 0.2603 0.069 Uiso 1 1 calc R . .
H17B H 1.1433 0.5966 0.2129 0.069 Uiso 1 1 calc R . .
H17C H 1.247 0.5789 0.28 0.069 Uiso 1 1 calc R . .
C18 C 1.0358(3) 0.8175(3) 0.4885(2) 0.0440(9) Uani 1 1 d . . .
H18A H 1.1002 0.8109 0.5298 0.066 Uiso 1 1 calc R . .
H18B H 0.964 0.8197 0.5106 0.066 Uiso 1 1 calc R . .
H18C H 1.0464 0.8864 0.4622 0.066 Uiso 1 1 calc R . .
C19 C 0.8650(3) 0.4403(3) 0.39126(19) 0.0381(8) Uani 1 1 d . . .
H19A H 0.8492 0.444 0.4446 0.057 Uiso 1 1 calc R . .
H19B H 0.8985 0.3685 0.3798 0.057 Uiso 1 1 calc R . .
H19C H 0.7933 0.4471 0.3563 0.057 Uiso 1 1 calc R . .
C20 C 1.1086(2) 0.3694(2) 0.22534(17) 0.0246(6) Uani 1 1 d . . .
C21 C 1.1178(2) 0.3665(2) 0.14608(17) 0.0265(7) Uani 1 1 d . . .
C22 C 1.2003(3) 0.3023(2) 0.11726(18) 0.0292(7) Uani 1 1 d . . .
H22 H 1.2068 0.3033 0.064 0.035 Uiso 1 1 calc R . .
C23 C 1.2731(3) 0.2370(2) 0.16343(18) 0.0290(7) Uani 1 1 d . . .
C24 C 1.2665(3) 0.2422(2) 0.24169(18) 0.0284(7) Uani 1 1 d . . .
H24 H 1.3174 0.2 0.2748 0.034 Uiso 1 1 calc R . .
C25 C 1.1867(3) 0.3079(2) 0.27305(17) 0.0278(7) Uani 1 1 d . . .
C26 C 1.0389(3) 0.4310(3) 0.09097(18) 0.0354(8) Uani 1 1 d . . .
H26A H 1.052 0.4115 0.0381 0.053 Uiso 1 1 calc R . .
H26B H 1.0543 0.5115 0.1026 0.053 Uiso 1 1 calc R . .
H26C H 0.9591 0.4119 0.0963 0.053 Uiso 1 1 calc R . .
C27 C 1.3538(3) 0.1606(3) 0.1286(2) 0.0401(8) Uani 1 1 d . . .
H27A H 1.3115 0.0923 0.1059 0.06 Uiso 1 1 calc R . .
H27B H 1.4152 0.141 0.1688 0.06 Uiso 1 1 calc R . .
H27C H 1.3871 0.1988 0.0886 0.06 Uiso 1 1 calc R . .
C28 C 1.1817(3) 0.3070(3) 0.35839(19) 0.0438(9) Uani 1 1 d . . .
H28A H 1.1094 0.2703 0.3668 0.066 Uiso 1 1 calc R . .
H28B H 1.1861 0.3841 0.3806 0.066 Uiso 1 1 calc R . .
H28C H 1.2462 0.266 0.3831 0.066 Uiso 1 1 calc R . .
C29 C 0.5529(3) 0.0613(2) 0.29879(17) 0.0257(6) Uani 1 1 d . . .
C30 C 0.5570(3) 0.1314(2) 0.36659(17) 0.0279(7) Uani 1 1 d . . .
C31 C 0.4757(3) 0.1177(3) 0.41626(19) 0.0359(8) Uani 1 1 d . . .
H31 H 0.4811 0.1648 0.462 0.043 Uiso 1 1 calc R . .
C32 C 0.3872(3) 0.0370(3) 0.4005(2) 0.0364(8) Uani 1 1 d . . .
C33 C 0.3825(3) -0.0307(3) 0.3336(2) 0.0368(8) Uani 1 1 d . . .
H33 H 0.3217 -0.0856 0.3215 0.044 Uiso 1 1 calc R . .
C34 C 0.4632(3) -0.0215(2) 0.28372(19) 0.0313(7) Uani 1 1 d . . .
C35 C 0.6509(3) 0.2206(3) 0.38957(19) 0.0382(8) Uani 1 1 d . . .
H35A H 0.6319 0.2879 0.3616 0.057 Uiso 1 1 calc R . .
H35B H 0.7237 0.1928 0.3769 0.057 Uiso 1 1 calc R . .
H35C H 0.658 0.239 0.4451 0.057 Uiso 1 1 calc R . .
C36 C 0.2992(3) 0.0238(3) 0.4550(2) 0.0548(10) Uani 1 1 d . . .
H36A H 0.2988 -0.053 0.4717 0.082 Uiso 1 1 calc R . .
H36B H 0.2231 0.0397 0.4284 0.082 Uiso 1 1 calc R . .
H36C H 0.319 0.0763 0.5 0.082 Uiso 1 1 calc R . .
C37 C 0.4497(3) -0.1018(3) 0.2131(2) 0.0427(9) Uani 1 1 d . . .
H37A H 0.5098 -0.1568 0.2191 0.064 Uiso 1 1 calc R . .
H37B H 0.4562 -0.06 0.1673 0.064 Uiso 1 1 calc R . .
H37C H 0.3743 -0.1407 0.2072 0.064 Uiso 1 1 calc R . .
C38 C 0.7107(3) -0.0347(2) 0.21384(17) 0.0264(7) Uani 1 1 d . . .
C39 C 0.7105(3) -0.0594(2) 0.13450(17) 0.0287(7) Uani 1 1 d . . .
C40 C 0.7736(3) -0.1470(2) 0.10997(18) 0.0330(7) Uani 1 1 d . . .
H40 H 0.7724 -0.1626 0.0563 0.04 Uiso 1 1 calc R . .
C41 C 0.8385(3) -0.2126(2) 0.16135(19) 0.0325(7) Uani 1 1 d . . .
C42 C 0.8366(3) -0.1904(2) 0.23884(19) 0.0317(7) Uani 1 1 d . . .
H42 H 0.8796 -0.2351 0.2748 0.038 Uiso 1 1 calc R . .
C43 C 0.7732(3) -0.1039(2) 0.26607(18) 0.0296(7) Uani 1 1 d . . .
C44 C 0.6424(3) 0.0078(3) 0.07459(18) 0.0390(8) Uani 1 1 d . . .
H44A H 0.687 0.0758 0.0671 0.058 Uiso 1 1 calc R . .
H44B H 0.5701 0.0284 0.0921 0.058 Uiso 1 1 calc R . .
H44C H 0.6261 -0.0373 0.0258 0.058 Uiso 1 1 calc R . .
C45 C 0.9107(3) -0.3030(3) 0.1325(2) 0.0479(9) Uani 1 1 d . . .
H45A H 0.9786 -0.2687 0.1155 0.072 Uiso 1 1 calc R . .
H45B H 0.8657 -0.3467 0.0891 0.072 Uiso 1 1 calc R . .
H45C H 0.9346 -0.3525 0.174 0.072 Uiso 1 1 calc R . .
C46 C 0.7773(4) -0.0836(3) 0.3516(2) 0.0502(10) Uani 1 1 d . . .
H46A H 0.8184 -0.1436 0.3782 0.075 Uiso 1 1 calc R . .
H46B H 0.699 -0.0824 0.3643 0.075 Uiso 1 1 calc R . .
H46C H 0.8172 -0.0115 0.3682 0.075 Uiso 1 1 calc R . .
C47 C 0.6907(3) 0.3285(3) 0.00992(18) 0.0374(8) Uani 1 1 d . . .
C48 C 0.6993(4) 0.4559(3) 0.0042(2) 0.0535(10) Uani 1 1 d . . .
H48A H 0.6547 0.4923 0.0408 0.08 Uiso 1 1 calc R . .
H48B H 0.6689 0.4749 -0.0482 0.08 Uiso 1 1 calc R . .
H48C H 0.7798 0.482 0.0162 0.08 Uiso 1 1 calc R . .
C49 C 0.7586(4) 0.2711(4) -0.0475(2) 0.0570(11) Uani 1 1 d . . .
H49A H 0.8393 0.2967 -0.0361 0.086 Uiso 1 1 calc R . .
H49B H 0.7275 0.29 -0.0998 0.086 Uiso 1 1 calc R . .
H49C H 0.7527 0.1898 -0.0437 0.086 Uiso 1 1 calc R . .
C50 C 0.5652(3) 0.2892(3) -0.0068(2) 0.0510(10) Uani 1 1 d . . .
H50A H 0.5592 0.2077 -0.0038 0.076 Uiso 1 1 calc R . .
H50B H 0.5329 0.3094 -0.0585 0.076 Uiso 1 1 calc R . .
H50C H 0.5227 0.3253 0.0313 0.076 Uiso 1 1 calc R . .
C51 C 0.5283(10) 0.5497(5) 0.4941(4) 0.159(4) Uani 1 1 d D . .
H51A H 0.5287 0.6006 0.5404 0.191 Uiso 1 1 calc R . .
H51B H 0.6091 0.5333 0.4899 0.191 Uiso 1 1 calc R . .
C52 C 0.485(2) 0.6056(11) 0.4309(7) 0.48(2) Uani 1 1 d D . .
H52A H 0.436 0.6681 0.4429 0.578 Uiso 1 1 calc R . .
H52B H 0.4459 0.5559 0.3877 0.578 Uiso 1 1 calc R . .
C53 C 0.6112(11) 0.645(2) 0.4204(9) 0.50(3) Uani 1 1 d D . .
H53A H 0.6303 0.6108 0.3721 0.751 Uiso 1 1 calc R . .
H53B H 0.6655 0.6212 0.4636 0.751 Uiso 1 1 calc R . .
H53C H 0.6159 0.7266 0.419 0.751 Uiso 1 1 calc R . .
B1 B 1.0037(3) 0.4288(3) 0.2574(2) 0.0253(7) Uani 1 1 d . . .
B2 B 0.6491(3) 0.0736(3) 0.24359(19) 0.0241(7) Uani 1 1 d . . .

loop_
_atom_site_aniso_label
_atom_site_aniso_U_11
_atom_site_aniso_U_22
_atom_site_aniso_U_33
_atom_site_aniso_U_23
_atom_site_aniso_U_13
_atom_site_aniso_U_12
Ti 0.0231(3) 0.0230(3) 0.0256(3) 0.0002(2) 0.0044(2) 0.0027(2)
O1 0.0237(11) 0.0277(11) 0.0340(12) -0.0026(9) 0.0042(9) 0.0033(8)
O2 0.0296(12) 0.0229(10) 0.0314(12) 0.0016(8) 0.0065(9) 0.0029(8)
N1 0.0247(14) 0.0226(12) 0.0287(14) 0.0016(10) 0.0045(11) 0.0027(10)
N2 0.0280(15) 0.0275(14) 0.0537(19) -0.0023(13) 0.0069(13) -0.0016(11)
N3 0.0284(14) 0.0334(14) 0.0258(14) -0.0005(10) 0.0048(11) -0.0001(11)
C1 0.0282(18) 0.0277(17) 0.051(2) 0.0039(14) 0.0072(15) -0.0009(13)
C2 0.035(2) 0.0245(17) 0.069(3) 0.0076(16) 0.0133(18) 0.0014(14)
C3 0.035(2) 0.0252(17) 0.067(3) 0.0017(15) 0.0096(18) 0.0086(14)
C4 0.0245(18) 0.0335(18) 0.065(2) 0.0019(16) 0.0111(17) 0.0015(14)
C5 0.0248(17) 0.0253(16) 0.047(2) 0.0005(14) 0.0075(15) -0.0016(12)
C6 0.048(2) 0.048(2) 0.075(3) -0.017(2) 0.020(2) 0.0055(18)
C7 0.054(3) 0.055(3) 0.126(5) -0.026(3) 0.030(3) 0.012(2)
C8 0.039(3) 0.037(2) 0.181(7) -0.004(3) 0.023(3) 0.0075(19)
C9 0.038(2) 0.054(3) 0.129(5) 0.030(3) -0.004(3) 0.011(2)
C10 0.038(2) 0.049(2) 0.071(3) 0.014(2) 0.003(2) 0.0065(17)
C11 0.0212(16) 0.0280(15) 0.0288(16) 0.0024(12) 0.0022(13) 0.0028(12)
C12 0.0267(17) 0.0341(17) 0.0352(19) 0.0003(13) 0.0075(14) 0.0009(13)
C13 0.0312(18) 0.0299(17) 0.042(2) -0.0037(14) 0.0060(15) -0.0053(13)
C14 0.0319(18) 0.0375(18) 0.0308(18) -0.0052(14) -0.0014(14) 0.0021(14)
C15 0.0310(18) 0.0467(19) 0.0271(17) -0.0024(14) 0.0069(14) 0.0000(14)
C16 0.0249(17) 0.0340(17) 0.0270(17) 0.0024(13) 0.0012(13) 0.0004(13)
C17 0.042(2) 0.046(2) 0.054(2) -0.0087(17) 0.0240(18) -0.0107(16)
C18 0.046(2) 0.044(2) 0.040(2) -0.0119(16) 0.0035(17) -0.0009(16)
C19 0.039(2) 0.0441(19) 0.0312(18) -0.0005(14) 0.0095(15) -0.0087(15)
C20 0.0212(15) 0.0253(15) 0.0269(16) 0.0020(12) 0.0024(12) -0.0015(11)
C21 0.0229(16) 0.0271(15) 0.0297(17) 0.0038(12) 0.0033(13) 0.0035(12)
C22 0.0303(17) 0.0322(16) 0.0257(16) -0.0003(12) 0.0068(13) 0.0024(13)
C23 0.0257(17) 0.0254(15) 0.0357(18) 0.0010(13) 0.0033(14) 0.0017(12)
C24 0.0230(16) 0.0277(16) 0.0343(18) 0.0057(13) 0.0012(13) 0.0041(12)
C25 0.0235(16) 0.0312(16) 0.0285(17) 0.0042(13) 0.0029(13) -0.0018(12)
C26 0.0357(19) 0.0424(19) 0.0308(18) 0.0068(14) 0.0100(15) 0.0128(15)
C27 0.0346(19) 0.0422(19) 0.043(2) -0.0042(15) 0.0041(16) 0.0142(15)
C28 0.042(2) 0.058(2) 0.0322(19) 0.0103(16) 0.0052(16) 0.0141(17)
C29 0.0274(16) 0.0204(14) 0.0297(17) 0.0044(12) 0.0036(13) 0.0060(12)
C30 0.0295(17) 0.0282(16) 0.0267(17) 0.0043(12) 0.0048(13) 0.0041(12)
C31 0.040(2) 0.0397(19) 0.0286(18) 0.0027(14) 0.0066(15) 0.0067(15)
C32 0.0332(19) 0.0400(19) 0.040(2) 0.0144(15) 0.0126(15) 0.0047(14)
C33 0.0324(19) 0.0295(17) 0.050(2) 0.0092(15) 0.0082(16) -0.0001(13)
C34 0.0326(18) 0.0236(15) 0.0387(19) 0.0036(13) 0.0074(15) 0.0049(13)
C35 0.044(2) 0.0413(19) 0.0284(18) -0.0057(14) 0.0080(15) -0.0038(15)
C36 0.052(2) 0.064(3) 0.055(3) 0.015(2) 0.026(2) -0.0017(19)
C37 0.037(2) 0.0295(17) 0.060(2) -0.0101(16) 0.0080(17) -0.0042(14)
C38 0.0278(17) 0.0243(15) 0.0273(17) 0.0007(12) 0.0050(13) 0.0013(12)
C39 0.0331(18) 0.0236(15) 0.0297(17) 0.0012(12) 0.0055(14) 0.0014(12)
C40 0.042(2) 0.0308(17) 0.0269(17) -0.0038(13) 0.0082(15) 0.0046(14)
C41 0.0335(18) 0.0212(15) 0.044(2) -0.0029(13) 0.0097(15) 0.0035(13)
C42 0.0311(18) 0.0256(16) 0.0382(19) 0.0053(13) 0.0025(14) 0.0063(13)
C43 0.0308(17) 0.0274(16) 0.0315(17) 0.0023(13) 0.0062(14) 0.0044(13)
C44 0.052(2) 0.0381(18) 0.0257(18) -0.0030(14) 0.0007(16) 0.0109(16)
C45 0.055(2) 0.039(2) 0.054(2) -0.0009(16) 0.0176(19) 0.0181(17)
C46 0.070(3) 0.052(2) 0.030(2) 0.0083(16) 0.0030(18) 0.0303(19)
C47 0.041(2) 0.0449(19) 0.0253(17) 0.0074(14) 0.0016(15) -0.0064(15)
C48 0.071(3) 0.049(2) 0.038(2) 0.0160(17) -0.0041(19) -0.0073(19)
C49 0.066(3) 0.078(3) 0.028(2) -0.0016(18) 0.0111(19) -0.001(2)
C50 0.042(2) 0.065(2) 0.042(2) 0.0178(18) -0.0087(17) -0.0087(18)
C51 0.248(12) 0.126(7) 0.095(6) -0.046(6) 0.027(7) -0.038(7)
C52 1.06(7) 0.285(19) 0.086(9) -0.080(10) 0.06(2) 0.17(3)
C53 0.132(10) 1.10(7) 0.230(18) -0.35(3) 0.027(10) 0.083(19)
B1 0.0237(18) 0.0247(17) 0.0278(19) 0.0069(14) 0.0033(15) 0.0020(13)
B2 0.0240(18) 0.0246(17) 0.0229(17) 0.0004(13) -0.0003(14) 0.0033(13)

loop_
_atom_type_symbol
_atom_type_description
_atom_type_scat_dispersion_real
_atom_type_scat_dispersion_imag
_atom_type_scat_source
C C 0.0033 0.0016 'International Tables Vol C Tables 4.2.6.8 and 6.1.1.4'
H H 0 0 'International Tables Vol C Tables 4.2.6.8 and 6.1.1.4'
B B 0.0013 0.0007 'International Tables Vol C Tables 4.2.6.8 and 6.1.1.4'
N N 0.0061 0.0033 'International Tables Vol C Tables 4.2.6.8 and 6.1.1.4'
O O 0.0106 0.006 'International Tables Vol C Tables 4.2.6.8 and 6.1.1.4'
Ti Ti 0.2776 0.4457 'International Tables Vol C Tables 4.2.6.8 and 6.1.1.4'

loop_
_geom_angle_atom_site_label_1
_geom_angle_atom_site_label_2
_geom_angle_atom_site_label_3
_geom_angle
_geom_angle_site_symmetry_1
_geom_angle_site_symmetry_3
_geom_angle_publ_flag
N3 Ti O1 113.19(11) . . ?
N3 Ti O2 113.26(11) . . ?
O1 Ti O2 133.50(9) . . ?
N3 Ti N2 100.14(11) . . ?
O1 Ti N2 86.66(9) . . ?
O2 Ti N2 87.42(9) . . ?
N3 Ti N1 91.86(10) . . ?
O1 Ti N1 87.55(8) . . ?
O2 Ti N1 88.92(8) . . ?
N2 Ti N1 167.95(10) . . ?
B1 O1 Ti 159.91(19) . . ?
B2 O2 Ti 158.92(19) . . ?
C5 N1 C1 117.1(2) . . ?
C5 N1 Ti 122.00(19) . . ?
C1 N1 Ti 119.7(2) . . ?
C10 N2 C6 116.8(3) . . ?
C10 N2 Ti 120.0(2) . . ?
C6 N2 Ti 123.1(3) . . ?
C47 N3 Ti 169.4(2) . . ?
N1 C1 C2 123.1(3) . . ?
C3 C2 C1 119.2(3) . . ?
C2 C3 C4 118.9(3) . . ?
C3 C4 C5 118.5(3) . . ?
N1 C5 C4 123.3(3) . . ?
N2 C6 C7 123.1(5) . . ?
C8 C7 C6 118.9(5) . . ?
C7 C8 C9 119.6(4) . . ?
C8 C9 C10 118.6(5) . . ?
N2 C10 C9 122.9(4) . . ?
C16 C11 C12 117.5(3) . . ?
C16 C11 B1 120.0(3) . . ?
C12 C11 B1 122.4(3) . . ?
C13 C12 C11 120.1(3) . . ?
C13 C12 C17 117.5(3) . . ?
C11 C12 C17 122.4(3) . . ?
C14 C13 C12 122.4(3) . . ?
C15 C14 C13 117.3(3) . . ?
C15 C14 C18 121.4(3) . . ?
C13 C14 C18 121.3(3) . . ?
C14 C15 C16 122.7(3) . . ?
C15 C16 C11 120.0(3) . . ?
C15 C16 C19 117.1(3) . . ?
C11 C16 C19 122.9(3) . . ?
C25 C20 C21 117.7(3) . . ?
C25 C20 B1 121.4(3) . . ?
C21 C20 B1 120.5(3) . . ?
C22 C21 C20 120.1(3) . . ?
C22 C21 C26 118.6(3) . . ?
C20 C21 C26 121.3(3) . . ?
C23 C22 C21 122.3(3) . . ?
C22 C23 C24 117.7(3) . . ?
C22 C23 C27 120.5(3) . . ?
C24 C23 C27 121.7(3) . . ?
C23 C24 C25 121.6(3) . . ?
C24 C25 C20 120.5(3) . . ?
C24 C25 C28 118.8(3) . . ?
C20 C25 C28 120.6(3) . . ?
C34 C29 C30 117.2(3) . . ?
C34 C29 B2 122.0(3) . . ?
C30 C29 B2 120.7(3) . . ?
C31 C30 C29 120.7(3) . . ?
C31 C30 C35 117.5(3) . . ?
C29 C30 C35 121.8(3) . . ?
C32 C31 C30 121.6(3) . . ?
C33 C32 C31 117.7(3) . . ?
C33 C32 C36 121.5(3) . . ?
C31 C32 C36 120.8(3) . . ?
C32 C33 C34 122.4(3) . . ?
C33 C34 C29 120.3(3) . . ?
C33 C34 C37 117.4(3) . . ?
C29 C34 C37 122.2(3) . . ?
C39 C38 C43 117.9(3) . . ?
C39 C38 B2 120.8(3) . . ?
C43 C38 B2 121.2(3) . . ?
C40 C39 C38 120.0(3) . . ?
C40 C39 C44 118.7(3) . . ?
C38 C39 C44 121.3(3) . . ?
C39 C40 C41 122.2(3) . . ?
C42 C41 C40 117.9(3) . . ?
C42 C41 C45 121.5(3) . . ?
C40 C41 C45 120.5(3) . . ?
C41 C42 C43 121.8(3) . . ?
C42 C43 C38 120.2(3) . . ?
C42 C43 C46 118.6(3) . . ?
C38 C43 C46 121.2(3) . . ?
N3 C47 C50 109.5(3) . . ?
N3 C47 C49 109.2(3) . . ?
C50 C47 C49 110.2(3) . . ?
N3 C47 C48 109.0(3) . . ?
C50 C47 C48 109.1(3) . . ?
C49 C47 C48 109.9(3) . . ?
C52 C51 C51 116.8(15) . 2_666 ?
C51 C52 C53 89.8(16) . . ?
O1 B1 C20 117.6(3) . . ?
O1 B1 C11 118.7(3) . . ?
C20 B1 C11 123.7(3) . . ?
O2 B2 C29 120.9(2) . . ?
O2 B2 C38 118.6(3) . . ?
C29 B2 C38 120.5(2) . . ?

loop_
_geom_bond_atom_site_label_1
_geom_bond_atom_site_label_2
_geom_bond_distance
_geom_bond_site_symmetry_2
_geom_bond_publ_flag
Ti N3 1.706(3) . ?
Ti O1 1.925(2) . ?
Ti O2 1.934(2) . ?
Ti N2 2.236(3) . ?
Ti N1 2.246(2) . ?
O1 B1 1.332(4) . ?
O2 B2 1.331(4) . ?
N1 C5 1.335(4) . ?
N1 C1 1.338(4) . ?
N2 C10 1.327(5) . ?
N2 C6 1.335(5) . ?
N3 C47 1.455(4) . ?
C1 C2 1.373(4) . ?
C2 C3 1.370(5) . ?
C3 C4 1.374(4) . ?
C4 C5 1.383(4) . ?
C6 C7 1.383(6) . ?
C7 C8 1.349(8) . ?
C8 C9 1.356(8) . ?
C9 C10 1.394(6) . ?
C11 C16 1.415(4) . ?
C11 C12 1.417(4) . ?
C11 B1 1.613(4) . ?
C12 C13 1.401(4) . ?
C12 C17 1.507(4) . ?
C13 C14 1.383(5) . ?
C14 C15 1.382(5) . ?
C14 C18 1.515(4) . ?
C15 C16 1.397(4) . ?
C16 C19 1.509(4) . ?
C20 C25 1.407(4) . ?
C20 C21 1.411(4) . ?
C20 B1 1.600(4) . ?
C21 C22 1.390(4) . ?
C21 C26 1.505(4) . ?
C22 C23 1.384(4) . ?
C23 C24 1.386(4) . ?
C23 C27 1.507(4) . ?
C24 C25 1.397(4) . ?
C25 C28 1.509(4) . ?
C29 C34 1.413(4) . ?
C29 C30 1.414(4) . ?
C29 B2 1.601(4) . ?
C30 C31 1.396(4) . ?
C30 C35 1.511(4) . ?
C31 C32 1.388(5) . ?
C32 C33 1.384(5) . ?
C32 C36 1.518(5) . ?
C33 C34 1.388(4) . ?
C34 C37 1.516(4) . ?
C38 C39 1.409(4) . ?
C38 C43 1.413(4) . ?
C38 B2 1.603(4) . ?
C39 C40 1.388(4) . ?
C39 C44 1.513(4) . ?
C40 C41 1.390(4) . ?
C41 C42 1.377(4) . ?
C41 C45 1.507(4) . ?
C42 C43 1.398(4) . ?
C43 C46 1.504(4) . ?
C47 C50 1.522(5) . ?
C47 C49 1.522(5) . ?
C47 C48 1.535(5) . ?
C51 C52 1.371(13) . ?
C51 C51 1.385(12) 2_666 ?
C52 C53 1.585(19) . ?
